data_4348093
loop_
_publ_author_name
'Zhao, Tian-Meng'
'Chen, Sa'
'Shang, Ran'
'Wang, Bing-Wu'
'Wang, Zhe-Ming'
'Gao, Song'

_publ_section_title
;
 Perovskite-Like Polar Lanthanide Formate Frameworks of
 [NH<sub>2</sub>NH<sub>3</sub>][Ln(HCOO)<sub>4</sub>] (Ln = Tb-Lu and Y):
 Synthesis, Structures, Magnetism, and Anisotropic Thermal Expansion.
;
_journal_issue 20
_journal_name_full 'Inorganic chemistry'
_journal_page_first 10075
_journal_page_last 10082
_journal_paper_doi 10.1021/acs.inorgchem.6b00952
_journal_volume 55
_journal_year 2016
_chemical_formula_sum 'C4 H9 N2 O8 Yb'
_chemical_formula_weight 386.17
_space_group_IT_number 29
_space_group_name_Hall 'P 2c -2ac'
_space_group_name_H-M_alt 'P c a 21'
_symmetry_cell_setting orthorhombic
_symmetry_space_group_name_H-M 'P c a 21'
_atom_sites_solution_hydrogens geom
_atom_sites_solution_primary direct
_atom_sites_solution_secondary difmap
_audit_creation_method SHELXL-97
_cell_angle_alpha 90.00
_cell_angle_beta 90.00
_cell_angle_gamma 90.00
_cell_formula_units_Z 4
_cell_length_a 18.2137(4)
_cell_length_b 6.5437(2)
_cell_length_c 7.5326(2)
_cell_measurement_reflns_used 8874
_cell_measurement_temperature 290
_cell_measurement_theta_max 30.2340
_cell_measurement_theta_min 4.2490
_cell_volume 897.77(4)
_computing_cell_refinement 'CrysAlisPro (Agilent Technologies, 2013)'
_computing_data_collection 'CrysAlisPro (Agilent Technologies, 2013)'
_computing_data_reduction 'CrysAlisPro (Agilent Technologies, 2013)'
_computing_molecular_graphics 'Bruker SHELXTL V5.1 (Sheldrick, 1998)'
_computing_publication_material 'SHELXL-97 (Sheldrick, 1997)'
_computing_structure_refinement 'SHELXL-97 (Sheldrick, 1997)'
_computing_structure_solution 'SHELXS-97 (Sheldrick, 1990)'
_diffrn_ambient_temperature 290.0
_diffrn_detector_area_resol_mean 10.3914
_diffrn_measured_fraction_theta_full 0.997
_diffrn_measured_fraction_theta_max 0.997
_diffrn_measurement_device_type 'SuperNova, Dual, Cu at zero, AtlasCCD'
_diffrn_measurement_method '\w scans'
_diffrn_radiation_monochromator mirror
_diffrn_radiation_source 'SuperNova (Mo) X-ray Source'
_diffrn_radiation_type MoK\a
_diffrn_radiation_wavelength 0.71073
_diffrn_reflns_av_R_equivalents 0.0437
_diffrn_reflns_av_sigmaI/netI 0.0248
_diffrn_reflns_limit_h_max 23
_diffrn_reflns_limit_h_min -23
_diffrn_reflns_limit_k_max 8
_diffrn_reflns_limit_k_min -8
_diffrn_reflns_limit_l_max 9
_diffrn_reflns_limit_l_min -9
_diffrn_reflns_number 13118
_diffrn_reflns_theta_full 27.48
_diffrn_reflns_theta_max 27.48
_diffrn_reflns_theta_min 3.51
_diffrn_standards_decay_% 0
_exptl_absorpt_coefficient_mu 10.448
_exptl_absorpt_correction_T_max 0.496
_exptl_absorpt_correction_T_min 0.246
_exptl_absorpt_correction_type gaussian
_exptl_absorpt_process_details
;
CrysAlisPro, Agilent Technologies,
Version 1.171.36.32 (release 02-08-2013 CrysAlis171 .NET)
(compiled Aug  2 2013,16:46:58)
Numerical absorption correction based on gaussian integration over
a multifaceted crystal model
;
_exptl_crystal_colour colorless
_exptl_crystal_density_diffrn 2.857
_exptl_crystal_density_method 'not measured'
_exptl_crystal_description plate
_exptl_crystal_F_000 724
_exptl_crystal_size_max 0.236
_exptl_crystal_size_mid 0.204
_exptl_crystal_size_min 0.144
_refine_diff_density_max 0.716
_refine_diff_density_min -0.802
_refine_diff_density_rms 0.124
_refine_ls_abs_structure_details 'Flack H D (1983), Acta Cryst. A39, 876-881'
_refine_ls_abs_structure_Flack -0.031(11)
_refine_ls_extinction_coef 0.0085(3)
_refine_ls_extinction_expression Fc^*^=kFc[1+0.001xFc^2^\l^3^/sin(2\q)]^-1/4^
_refine_ls_extinction_method SHELXL
_refine_ls_goodness_of_fit_ref 1.132
_refine_ls_hydrogen_treatment mixed
_refine_ls_matrix_type full
_refine_ls_number_parameters 144
_refine_ls_number_reflns 2050
_refine_ls_number_restraints 6
_refine_ls_restrained_S_all 1.130
_refine_ls_R_factor_all 0.0188
_refine_ls_R_factor_gt 0.0171
_refine_ls_shift/su_max 0.000
_refine_ls_shift/su_mean 0.000
_refine_ls_structure_factor_coef Fsqd
_refine_ls_weighting_details 'calc w=1/[\s^2^(Fo^2^)+(0.0173P)^2^+0.0000P] where P=(Fo^2^+2Fc^2^)/3'
_refine_ls_weighting_scheme calc
_refine_ls_wR_factor_gt 0.0375
_refine_ls_wR_factor_ref 0.0383
_reflns_number_gt 1946
_reflns_number_total 2050
_reflns_threshold_expression >2sigma(I)
_cod_data_source_file ic6b00952_si_002.cif
_cod_data_source_block Yb-NH2NH3-290K
_cod_original_sg_symbol_H-M 'P ca2(1)'
_cod_database_code 4348093

loop_
_symmetry_equiv_pos_as_xyz
'x, y, z'
'-x, -y, z+1/2'
'x+1/2, -y, z'
'-x+1/2, y, z+1/2'

loop_
_atom_site_label
_atom_site_type_symbol
_atom_site_fract_x
_atom_site_fract_y
_atom_site_fract_z
_atom_site_U_iso_or_equiv
_atom_site_adp_type
_atom_site_occupancy
_atom_site_symmetry_multiplicity
_atom_site_calc_flag
_atom_site_refinement_flags
Yb1 Yb 0.397871(6) 0.793262(19) 0.26610(4) 0.01165(6) Uani 1 1 d .
O1 O 0.42718(16) 0.5948(4) 0.5236(4) 0.0203(6) Uani 1 1 d .
O2 O 0.49503(15) 0.3947(5) 0.6943(4) 0.0231(7) Uani 1 1 d .
O3 O 0.32153(18) 0.8780(6) 0.4880(4) 0.0310(8) Uani 1 1 d .
O4 O 0.21828(18) 0.8010(5) 0.6237(6) 0.0318(8) Uani 1 1 d .
O5 O 0.34877(14) 0.4676(4) 0.2194(4) 0.0227(9) Uani 1 1 d .
O6 O 0.37436(19) 0.1388(5) 0.1929(4) 0.0250(7) Uani 1 1 d .
O7 O 0.48881(16) 0.9718(5) 0.4087(4) 0.0247(7) Uani 1 1 d .
O8 O 0.58370(19) 1.1756(5) 0.4622(4) 0.0218(7) Uani 1 1 d .
C1 C 0.4873(2) 0.5230(7) 0.5746(5) 0.0205(9) Uani 1 1 d .
H1 H 0.5295 0.5696 0.5182 0.025 Uiso 1 1 calc R
C2 C 0.2637(2) 0.9170(7) 0.5632(6) 0.0268(11) Uani 1 1 d .
H2 H 0.2530 1.0552 0.5756 0.032 Uiso 1 1 calc R
C3 C 0.3627(2) 0.2923(5) 0.2802(14) 0.0233(11) Uani 1 1 d .
H3 H 0.3642 0.2789 0.4031 0.028 Uiso 1 1 calc R
C4 C 0.5425(2) 1.0762(6) 0.3618(5) 0.0197(9) Uani 1 1 d .
H4 H 0.5528 1.0806 0.2410 0.024 Uiso 1 1 calc R
N1 N 0.31986(17) 0.5264(6) 0.7849(7) 0.0297(9) Uani 1 1 d D
H11 H 0.3284 0.5964 0.8841 0.045 Uiso 1 1 calc R
H12 H 0.2730 0.5409 0.7538 0.045 Uiso 1 1 calc R
H13 H 0.3486 0.5734 0.6985 0.045 Uiso 1 1 calc R
N2 N 0.3353(3) 0.3147(7) 0.8146(6) 0.0375(12) Uani 1 1 d D
H21 H 0.3805(16) 0.287(4) 0.776(8) 0.056 Uiso 1 1 d D
H22 H 0.332(4) 0.288(3) 0.930(2) 0.056 Uiso 1 1 d D

loop_
_atom_site_aniso_label
_atom_site_aniso_U_11
_atom_site_aniso_U_22
_atom_site_aniso_U_33
_atom_site_aniso_U_23
_atom_site_aniso_U_13
_atom_site_aniso_U_12
Yb1 0.01101(8) 0.00968(9) 0.01428(9) 0.00023(17) 0.00037(13) 0.00051(5)
O1 0.0196(15) 0.0204(17) 0.0210(15) 0.0048(12) -0.0036(12) 0.0012(13)
O2 0.0223(14) 0.0267(17) 0.0204(13) 0.0063(13) 0.0004(11) 0.0084(13)
O3 0.0221(16) 0.038(2) 0.0330(18) -0.0021(17) 0.0122(14) 0.0062(17)
O4 0.0189(17) 0.0238(19) 0.053(2) 0.0120(16) 0.0135(17) 0.0003(13)
O5 0.0228(14) 0.0100(13) 0.035(2) 0.0001(12) -0.0068(11) 0.0005(12)
O6 0.0343(17) 0.0110(15) 0.0297(16) 0.0008(13) 0.0010(14) 0.0014(15)
O7 0.0237(15) 0.0238(16) 0.0267(17) -0.0005(14) -0.0012(13) -0.0073(14)
O8 0.0262(16) 0.0193(16) 0.0198(17) -0.0029(13) -0.0037(14) -0.0055(13)
C1 0.016(2) 0.026(2) 0.020(2) 0.0044(19) -0.0010(15) 0.0010(18)
C2 0.022(3) 0.018(2) 0.041(3) 0.0047(19) 0.012(2) 0.0025(18)
C3 0.0241(19) 0.0149(17) 0.031(3) 0.002(3) -0.004(3) -0.0037(14)
C4 0.025(2) 0.016(2) 0.018(2) 0.0004(17) -0.0025(16) -0.0004(18)
N1 0.0261(16) 0.0317(18) 0.031(3) -0.011(2) -0.006(2) 0.0008(14)
N2 0.041(2) 0.032(2) 0.039(3) 0.0114(18) -0.0035(19) 0.0003(18)

loop_
_atom_type_symbol
_atom_type_description
_atom_type_scat_dispersion_real
_atom_type_scat_dispersion_imag
_atom_type_scat_source
C C 0.0033 0.0016 'International Tables Vol C Tables 4.2.6.8 and 6.1.1.4'
H H 0.0000 0.0000 'International Tables Vol C Tables 4.2.6.8 and 6.1.1.4'
N N 0.0061 0.0033 'International Tables Vol C Tables 4.2.6.8 and 6.1.1.4'
O O 0.0106 0.0060 'International Tables Vol C Tables 4.2.6.8 and 6.1.1.4'
Yb Yb -0.3850 5.5486 'International Tables Vol C Tables 4.2.6.8 and 6.1.1.4'

loop_
_geom_angle_atom_site_label_1
_geom_angle_atom_site_label_2
_geom_angle_atom_site_label_3
_geom_angle
_geom_angle_site_symmetry_1
_geom_angle_site_symmetry_3
O3 Yb1 O7 88.43(12) . .
O3 Yb1 O8 143.33(12) . 2_674
O7 Yb1 O8 108.22(11) . 2_674
O3 Yb1 O5 95.76(12) . .
O7 Yb1 O5 144.18(10) . .
O8 Yb1 O5 89.25(11) 2_674 .
O3 Yb1 O6 79.94(12) . 1_565
O7 Yb1 O6 75.71(11) . 1_565
O8 Yb1 O6 73.31(11) 2_674 1_565
O5 Yb1 O6 140.07(11) . 1_565
O3 Yb1 O2 143.97(11) . 2_664
O7 Yb1 O2 77.10(11) . 2_664
O8 Yb1 O2 72.64(11) 2_674 2_664
O5 Yb1 O2 78.89(10) . 2_664
O6 Yb1 O2 126.30(11) 1_565 2_664
O3 Yb1 O4 77.23(15) . 4_554
O7 Yb1 O4 147.64(11) . 4_554
O8 Yb1 O4 71.42(13) 2_674 4_554
O5 Yb1 O4 67.07(10) . 4_554
O6 Yb1 O4 73.31(11) 1_565 4_554
O2 Yb1 O4 129.97(12) 2_664 4_554
O3 Yb1 O1 70.66(11) . .
O7 Yb1 O1 74.69(10) . .
O8 Yb1 O1 144.45(11) 2_674 .
O5 Yb1 O1 73.29(10) . .
O6 Yb1 O1 138.36(10) 1_565 .
O2 Yb1 O1 73.71(10) 2_664 .
O4 Yb1 O1 125.21(11) 4_554 .
C1 O1 Yb1 130.3(3) . .
C1 O2 Yb1 127.7(3) . 2_665
C2 O3 Yb1 158.5(3) . .
C2 O4 Yb1 142.4(3) . 4
C3 O5 Yb1 134.3(3) . .
C3 O6 Yb1 133.9(5) . 1_545
C4 O7 Yb1 135.6(3) . .
C4 O8 Yb1 136.8(3) . 2_675
O2 C1 O1 125.3(4) . .
O2 C1 H1 117.4 . .
O1 C1 H1 117.4 . .
O4 C2 O3 129.2(4) . .
O4 C2 H2 115.4 . .
O3 C2 H2 115.4 . .
O6 C3 O5 126.1(9) . .
O6 C3 H3 117.0 . .
O5 C3 H3 117.0 . .
O7 C4 O8 125.9(4) . .
O7 C4 H4 117.0 . .
O8 C4 H4 117.0 . .
N2 N1 H11 109.5 . .
N2 N1 H12 109.5 . .
H11 N1 H12 109.5 . .
N2 N1 H13 109.5 . .
H11 N1 H13 109.5 . .
H12 N1 H13 109.5 . .
N1 N2 H21 109.1(12) . .
N1 N2 H22 109.2(12) . .
H21 N2 H22 109.5(16) . .

loop_
_geom_bond_atom_site_label_1
_geom_bond_atom_site_label_2
_geom_bond_distance
_geom_bond_site_symmetry_2
Yb1 O3 2.244(3) .
Yb1 O7 2.294(3) .
Yb1 O8 2.323(3) 2_674
Yb1 O5 2.338(3) .
Yb1 O6 2.366(3) 1_565
Yb1 O2 2.369(3) 2_664
Yb1 O4 2.372(3) 4_554
Yb1 O1 2.395(3) .
O1 C1 1.251(5) .
O2 C1 1.240(5) .
O2 Yb1 2.369(3) 2_665
O3 C2 1.223(5) .
O4 C2 1.211(5) .
O4 Yb1 2.372(3) 4
O5 C3 1.260(5) .
O6 C3 1.220(7) .
O6 Yb1 2.366(3) 1_545
O7 C4 1.244(5) .
O8 C4 1.248(5) .
O8 Yb1 2.323(3) 2_675
C1 H1 0.9300 .
C2 H2 0.9300 .
C3 H3 0.9300 .
C4 H4 0.9300 .
N1 N2 1.431(6) .
N1 H11 0.8900 .
N1 H12 0.8900 .
N1 H13 0.8900 .
N2 H21 0.890(10) .
N2 H22 0.886(10) .

loop_
_geom_hbond_atom_site_label_D
_geom_hbond_atom_site_label_H
_geom_hbond_atom_site_label_A
_geom_hbond_distance_DH
_geom_hbond_distance_HA
_geom_hbond_distance_DA
_geom_hbond_angle_DHA
_geom_hbond_site_symmetry_A
C2 H2 O6 0.93 2.54 3.063(5) 115.8 4_565
C4 H4 O7 0.93 2.64 3.474(5) 150.1 2_674
N1 H11 O4 0.89 2.40 3.198(7) 148.9 4
N1 H11 O8 0.89 2.27 2.944(5) 132.9 2_675
N1 H12 O4 0.89 2.20 2.851(5) 129.3 .
N1 H12 O5 0.89 2.28 3.135(4) 159.8 4
N1 H13 O1 0.89 1.95 2.810(5) 161.8 .
N1 H13 O3 0.89 2.59 3.209(6) 127.0 .
N2 H21 O2 0.890(10) 2.29(2) 3.091(6) 150(3) .
N2 H22 O5 0.886(10) 2.49(3) 3.219(5) 139(3) 1_556
N2 H22 O6 0.886(10) 2.34(2) 3.155(5) 153(4) 1_556
